data_1564482
loop_
_publ_author_name
'Tomioka, N.'
'Bindi, L.'
'Okuchi, T.'
'Miyahara, M.'
'Iitaka, T.'
'Li, Z.'
'Kawatsu, T.'
'Xie, X.'
'Purevjav, N.'
'Tani, R.'
'Kodama, Y.'

_publ_section_title
;
 Poirierite, a dense metastable polymorph of magnesium iron silicate in
 shocked meteorites
;
_journal_name_full 'Communications Earth and Environment'
_journal_page_first 1
_journal_page_last 8
_journal_paper_doi 10.1038/s43247-020-00090-7
_journal_volume 2
_journal_year 2021
_chemical_formula_sum 'Fe0.04 Mg1.96 O4 Si'
_chemical_name_common (Mg1.96Fe0.04)SiO4
_chemical_name_mineral poirierite
_space_group_IT_number 51
_space_group_name_Hall '-P 2a 2a'
_space_group_name_H-M_alt 'P m m a'
_cell_angle_alpha 90.000000
_cell_angle_beta 90.000000
_cell_angle_gamma 90.000000
_cell_formula_units_Z 2
_cell_length_a 5.802(11)
_cell_length_b 2.905(9)
_cell_length_c 8.411(16)
_cell_volume 141.8(6)
_diffrn_ambient_pressure 100
_diffrn_ambient_temperature 298
_cod_data_source_file poirierite.cif
_cod_data_source_block poirierite
_cod_original_formula_sum 'Mg1.96 Fe0.04 Si1.0 O4.0'
_cod_database_code 1564482

loop_
_space_group_symop_id
_space_group_symop_operation_xyz
1 x,y,z
2 -x,-y,-z
3 -x+1/2,-y,z
4 x+1/2,y,-z
5 -x,y,-z
6 x,-y,z
7 x+1/2,-y,-z
8 -x+1/2,y,z

loop_
_atom_site_label
_atom_site_occupancy
_atom_site_fract_x
_atom_site_fract_y
_atom_site_fract_z
_atom_site_adp_type
_atom_site_U_iso_or_equiv
_atom_site_type_symbol
Mg1 1.0 0.000000 0.500000 0.500000 Uiso 0.0087(5) Mg
Mg2 0.96 0.250000 0.000000 0.2175(2) Uiso 0.0071(5) Mg
Fe2 0.04 0.250000 0.000000 0.2175(2) Uiso 0.0071(5) Fe
Si 1.0 0.250000 0.500000 0.8642(2) Uiso 0.0051(3) Si
O1 1.0 0.250000 0.000000 0.4693(5) Uiso 0.0080(8) O
O2 1.0 0.250000 0.000000 0.9628(5) Uiso 0.0056(7) O
O3 1.0 0.0091(3) 0.500000 0.7583(3) Uiso 0.0071(6) O
